data_7104818
loop_
_publ_author_name
'W\"orl, Stefan'
'Hellwinkel, Dieter'
'Pritzkow, Hans'
'Kr\"amer, Roland'

_publ_section_title
;
 Redox-triggered on/off coordination of a bridgehead nitrogen donor in a
 tripodal iron complex
;
_journal_coden_ASTM CHCOFS
_journal_issue 19
_journal_name_full
;
 Chemical Communications (Cambridge, United Kingdom)
;
_journal_page_first 2506
_journal_page_last 2507
_journal_paper_doi 10.1039/b307277k
_journal_year 2003
_chemical_formula_moiety 'C42 H24 Fe2 N2 O12, 2(C6 H16 N), 2(C2H3N)'
_chemical_formula_sum 'C58 H62 Fe2 N6 O12'
_chemical_formula_weight 1146.84
_space_group_IT_number 2
_symmetry_cell_setting triclinic
_symmetry_space_group_name_Hall '-P 1'
_symmetry_space_group_name_H-M 'P -1'
_atom_sites_solution_hydrogens difmap
_atom_sites_solution_primary direct
_atom_sites_solution_secondary difmap
_audit_creation_method SHELXL-97
_cell_angle_alpha 95.2450(10)
_cell_angle_beta 110.6550(10)
_cell_angle_gamma 113.0040(10)
_cell_formula_units_Z 1
_cell_length_a 10.5263(6)
_cell_length_b 11.9071(7)
_cell_length_c 12.9073(7)
_cell_measurement_temperature 103(2)
_cell_volume 1343.13(13)
_computing_cell_refinement 'Bruker SAINT'
_computing_data_collection 'Bruker SMART'
_computing_data_reduction 'Bruker SAINT'
_computing_molecular_graphics 'Bruker SHELXTL'
_computing_publication_material 'SHELXL-97 (Sheldrick, 1997)'
_computing_structure_refinement 'SHELXL-97 (Sheldrick, 1997)'
_computing_structure_solution 'SHELXS-97 (Sheldrick, 1990)'
_diffrn_ambient_temperature 103(2)
_diffrn_measured_fraction_theta_full 0.972
_diffrn_measured_fraction_theta_max 0.947
_diffrn_measurement_device_type 'CCD area detector'
_diffrn_measurement_method omega-scans
_diffrn_radiation_monochromator graphite
_diffrn_radiation_source 'fine-focus sealed tube'
_diffrn_radiation_type MoK\a
_diffrn_radiation_wavelength 0.71073
_diffrn_reflns_av_R_equivalents 0.0365
_diffrn_reflns_av_sigmaI/netI 0.0453
_diffrn_reflns_limit_h_max 14
_diffrn_reflns_limit_h_min -15
_diffrn_reflns_limit_k_max 17
_diffrn_reflns_limit_k_min -17
_diffrn_reflns_limit_l_max 19
_diffrn_reflns_limit_l_min 0
_diffrn_reflns_number 20922
_diffrn_reflns_theta_full 31.00
_diffrn_reflns_theta_max 32.04
_diffrn_reflns_theta_min 1.75
_exptl_absorpt_coefficient_mu 0.610
_exptl_absorpt_correction_T_max 1.0000
_exptl_absorpt_correction_T_min 0.8615
_exptl_absorpt_correction_type multi-scan
_exptl_absorpt_process_details SADABS
_exptl_crystal_colour brown
_exptl_crystal_density_diffrn 1.418
_exptl_crystal_density_method 'not measured'
_exptl_crystal_description plate
_exptl_crystal_F_000 600
_exptl_crystal_size_max 0.38
_exptl_crystal_size_mid 0.23
_exptl_crystal_size_min 0.04
_refine_diff_density_max 1.078
_refine_diff_density_min -0.587
_refine_diff_density_rms 0.092
_refine_ls_extinction_method none
_refine_ls_goodness_of_fit_ref 1.050
_refine_ls_hydrogen_treatment refall
_refine_ls_matrix_type full
_refine_ls_number_parameters 465
_refine_ls_number_reflns 8868
_refine_ls_number_restraints 0
_refine_ls_restrained_S_all 1.050
_refine_ls_R_factor_all 0.0639
_refine_ls_R_factor_gt 0.0474
_refine_ls_shift/su_max 0.001
_refine_ls_shift/su_mean 0.000
_refine_ls_structure_factor_coef Fsqd
_refine_ls_weighting_details 'calc w==1/[\s^2^(Fo^2^)+(0.0512P)^2^+1.5710P] where P==(Fo^2^+2Fc^2^)/3'
_refine_ls_weighting_scheme calc
_refine_ls_wR_factor_gt 0.1143
_refine_ls_wR_factor_ref 0.1238
_reflns_number_gt 7111
_reflns_number_total 8868
_reflns_threshold_expression >2sigma(I)
_cod_data_source_file b307277k.txt
_cod_data_source_block sw31
_cod_depositor_comments
;
The following automatic conversions were performed:
'_symmetry_cell_setting' value 'Triclinic' changed to 'triclinic'
according to '/home/saulius/struct/CIF-dictionaries/cif_core.dic'
dictionary named 'cif_core.dic' version 2.4.1 from 2010-06-29.

Automatic conversion script
Id: cif_fix_enum 1527 2010-12-29 10:47:43Z saulius 
;
_cod_original_sg_symbol_H-M P-1
_cod_database_code 7104818

loop_
_symmetry_equiv_pos_as_xyz
'x, y, z'
'-x, -y, -z'

loop_
_atom_site_label
_atom_site_type_symbol
_atom_site_fract_x
_atom_site_fract_y
_atom_site_fract_z
_atom_site_U_iso_or_equiv
_atom_site_adp_type
_atom_site_occupancy
_atom_site_symmetry_multiplicity
_atom_site_calc_flag
_atom_site_refinement_flags
_atom_site_disorder_assembly
_atom_site_disorder_group
Fe1 Fe 0.33591(3) 0.32198(2) 0.86593(2) 0.01131(7) Uani 1 1 d . . .
O5 O 0.34372(14) 0.45762(12) 0.97553(11) 0.0126(2) Uani 1 1 d . . .
O6 O 0.46132(15) 0.66762(12) 1.01914(12) 0.0167(3) Uani 1 1 d . . .
O3 O 0.20660(14) 0.13934(12) 0.82402(12) 0.0143(2) Uani 1 1 d . . .
O4 O -0.00096(17) -0.03146(13) 0.80211(14) 0.0217(3) Uani 1 1 d . . .
O1 O 0.37557(15) 0.38281(13) 0.73528(12) 0.0166(3) Uani 1 1 d . . .
O2 O 0.32307(16) 0.42068(13) 0.56366(12) 0.0176(3) Uani 1 1 d . . .
N1 N 0.09641(16) 0.32707(13) 0.76225(13) 0.0101(3) Uani 1 1 d . . .
N2 N 0.41598(18) 0.34928(15) 0.31768(14) 0.0143(3) Uani 1 1 d . . .
C1 C 0.03395(19) 0.24002(16) 0.65027(15) 0.0106(3) Uani 1 1 d . . .
C2 C 0.12237(19) 0.25954(16) 0.58692(15) 0.0108(3) Uani 1 1 d . . .
C3 C 0.0578(2) 0.17946(17) 0.47685(16) 0.0134(3) Uani 1 1 d . . .
C4 C -0.0882(2) 0.07931(17) 0.43075(17) 0.0156(3) Uani 1 1 d . . .
C5 C -0.1733(2) 0.06103(18) 0.49442(17) 0.0167(3) Uani 1 1 d . . .
C6 C -0.1140(2) 0.14157(17) 0.60287(16) 0.0138(3) Uani 1 1 d . . .
C7 C 0.2840(2) 0.36246(16) 0.63204(16) 0.0130(3) Uani 1 1 d . . .
C8 C 0.02285(18) 0.28043(16) 0.83656(15) 0.0108(3) Uani 1 1 d . . .
C9 C 0.01483(19) 0.16809(16) 0.86735(16) 0.0117(3) Uani 1 1 d . . .
C10 C -0.0544(2) 0.12896(18) 0.94119(17) 0.0152(3) Uani 1 1 d . . .
C11 C -0.1124(2) 0.19750(19) 0.98577(18) 0.0178(4) Uani 1 1 d . . .
C12 C -0.1068(2) 0.30620(18) 0.95274(18) 0.0170(3) Uani 1 1 d . . .
C13 C -0.0417(2) 0.34641(17) 0.87756(17) 0.0140(3) Uani 1 1 d . . .
C14 C 0.0750(2) 0.08397(16) 0.82693(16) 0.0133(3) Uani 1 1 d . . .
C15 C 0.12176(18) 0.45539(16) 0.75609(15) 0.0102(3) Uani 1 1 d . . .
C16 C 0.23743(18) 0.56345(16) 0.84574(15) 0.0105(3) Uani 1 1 d . . .
C17 C 0.2485(2) 0.68277(17) 0.83393(16) 0.0134(3) Uani 1 1 d . . .
C18 C 0.1488(2) 0.69640(18) 0.73753(17) 0.0162(3) Uani 1 1 d . . .
C19 C 0.0363(2) 0.58962(18) 0.64886(17) 0.0165(3) Uani 1 1 d . . .
C20 C 0.0237(2) 0.47063(17) 0.65844(16) 0.0141(3) Uani 1 1 d . . .
C21 C 0.35463(19) 0.56203(16) 0.95401(15) 0.0112(3) Uani 1 1 d . . .
C22 C 0.4327(2) 0.2678(2) 0.39967(19) 0.0205(4) Uani 1 1 d . . .
C23 C 0.5884(3) 0.2721(3) 0.4459(3) 0.0368(6) Uani 1 1 d . . .
C24 C 0.4446(2) 0.31511(19) 0.21556(19) 0.0183(4) Uani 1 1 d . . .
C25 C 0.3388(3) 0.1808(2) 0.1426(2) 0.0228(4) Uani 1 1 d . . .
C26 C 0.2649(2) 0.35166(19) 0.28568(18) 0.0165(3) Uani 1 1 d . . .
C27 C 0.2481(3) 0.4447(2) 0.2162(2) 0.0260(4) Uani 1 1 d . . .
N3 N -0.5727(6) -0.0421(5) 0.3458(5) 0.0497(14) Uiso 0.530(5) 1 d P A 1
C28 C -0.5397(6) -0.0635(5) 0.2748(5) 0.0365(12) Uiso 0.530(5) 1 d P A 1
C29 C -0.4895(7) -0.0739(6) 0.1799(6) 0.0408(13) Uiso 0.530(5) 1 d P A 1
H29A H -0.5156 -0.0218 0.1298 0.096(15) Uiso 0.530(5) 1 calc PR A 1
H29B H -0.5412 -0.1624 0.1350 0.096(15) Uiso 0.530(5) 1 calc PR A 1
H29C H -0.3790 -0.0443 0.2133 0.096(15) Uiso 0.530(5) 1 calc PR A 1
N4 N -0.4658(10) -0.0054(8) 0.0597(7) 0.075(2) Uiso 0.470(5) 1 d P . 2
C30 C -0.4802(8) -0.0508(7) 0.1288(7) 0.0431(15) Uiso 0.470(5) 1 d P A 2
C31 C -0.4977(7) -0.1187(6) 0.2145(6) 0.0357(13) Uiso 0.470(5) 1 d P A 2
H31A H -0.5710 -0.2078 0.1763 0.096(15) Uiso 0.470(5) 1 calc PR A 2
H31B H -0.5350 -0.0814 0.2608 0.096(15) Uiso 0.470(5) 1 calc PR A 2
H31C H -0.3991 -0.1127 0.2644 0.096(15) Uiso 0.470(5) 1 calc PR A 2
H2N H 0.488(3) 0.429(3) 0.357(2) 0.023(7) Uiso 1 1 d . . .
H3 H 0.116(3) 0.192(2) 0.434(2) 0.017(6) Uiso 1 1 d . . .
H4 H -0.124(3) 0.022(2) 0.358(2) 0.016(6) Uiso 1 1 d . . .
H5 H -0.274(3) -0.006(3) 0.467(2) 0.026(7) Uiso 1 1 d . . .
H6 H -0.174(3) 0.130(3) 0.645(2) 0.025(7) Uiso 1 1 d . . .
H10 H -0.064(3) 0.052(3) 0.958(2) 0.023(7) Uiso 1 1 d . . .
H11 H -0.155(3) 0.168(3) 1.039(2) 0.022(6) Uiso 1 1 d . . .
H12 H -0.146(3) 0.355(3) 0.983(2) 0.022(7) Uiso 1 1 d . . .
H13 H -0.041(3) 0.419(2) 0.856(2) 0.019(6) Uiso 1 1 d . . .
H17 H 0.329(3) 0.753(2) 0.897(2) 0.011(5) Uiso 1 1 d . . .
H18 H 0.155(3) 0.777(2) 0.733(2) 0.020(6) Uiso 1 1 d . . .
H19 H -0.036(3) 0.595(3) 0.582(3) 0.028(7) Uiso 1 1 d . . .
H20 H -0.054(3) 0.399(2) 0.597(2) 0.012(5) Uiso 1 1 d . . .
H22A H 0.415(3) 0.298(2) 0.456(2) 0.019(6) Uiso 1 1 d . . .
H22B H 0.352(3) 0.185(3) 0.362(2) 0.022(7) Uiso 1 1 d . . .
H23A H 0.598(4) 0.224(3) 0.507(3) 0.048(10) Uiso 1 1 d . . .
H23B H 0.603(4) 0.232(3) 0.385(3) 0.042(9) Uiso 1 1 d . . .
H23C H 0.667(5) 0.359(5) 0.481(4) 0.082(14) Uiso 1 1 d . . .
H24A H 0.553(3) 0.332(3) 0.250(2) 0.026(7) Uiso 1 1 d . . .
H24B H 0.433(3) 0.376(2) 0.175(2) 0.019(6) Uiso 1 1 d . . .
H25A H 0.358(3) 0.162(3) 0.076(3) 0.030(7) Uiso 1 1 d . . .
H25B H 0.239(4) 0.163(3) 0.112(3) 0.032(8) Uiso 1 1 d . . .
H25C H 0.352(3) 0.118(3) 0.177(3) 0.035(8) Uiso 1 1 d . . .
H26A H 0.261(3) 0.376(2) 0.358(2) 0.012(6) Uiso 1 1 d . . .
H26B H 0.188(3) 0.269(3) 0.247(2) 0.023(7) Uiso 1 1 d . . .
H27A H 0.158(3) 0.447(3) 0.212(3) 0.031(8) Uiso 1 1 d . . .
H27B H 0.334(4) 0.526(3) 0.256(3) 0.039(8) Uiso 1 1 d . . .
H27C H 0.243(4) 0.423(3) 0.145(3) 0.045(9) Uiso 1 1 d . . .

loop_
_atom_site_aniso_label
_atom_site_aniso_U_11
_atom_site_aniso_U_22
_atom_site_aniso_U_33
_atom_site_aniso_U_23
_atom_site_aniso_U_13
_atom_site_aniso_U_12
Fe1 0.01211(11) 0.01065(11) 0.00935(12) 0.00208(9) 0.00279(9) 0.00514(9)
O5 0.0145(5) 0.0136(5) 0.0111(6) 0.0042(5) 0.0055(5) 0.0075(5)
O6 0.0144(6) 0.0133(6) 0.0167(7) 0.0002(5) 0.0010(5) 0.0065(5)
O3 0.0135(6) 0.0122(5) 0.0172(7) 0.0023(5) 0.0066(5) 0.0059(5)
O4 0.0247(7) 0.0113(6) 0.0307(8) 0.0049(6) 0.0162(7) 0.0058(5)
O1 0.0120(6) 0.0210(6) 0.0134(6) 0.0063(5) 0.0043(5) 0.0048(5)
O2 0.0181(6) 0.0187(6) 0.0127(6) 0.0050(5) 0.0079(5) 0.0037(5)
N1 0.0119(6) 0.0091(6) 0.0088(6) 0.0023(5) 0.0047(5) 0.0040(5)
N2 0.0134(7) 0.0145(7) 0.0143(7) 0.0037(6) 0.0062(6) 0.0054(6)
C1 0.0119(7) 0.0117(7) 0.0080(7) 0.0024(6) 0.0031(6) 0.0061(6)
C2 0.0116(7) 0.0111(7) 0.0100(7) 0.0033(6) 0.0044(6) 0.0055(6)
C3 0.0175(8) 0.0144(7) 0.0100(8) 0.0034(6) 0.0058(6) 0.0088(6)
C4 0.0195(8) 0.0139(7) 0.0110(8) 0.0020(6) 0.0045(7) 0.0075(7)
C5 0.0130(7) 0.0161(8) 0.0125(8) 0.0018(7) 0.0011(7) 0.0028(6)
C6 0.0119(7) 0.0155(7) 0.0117(8) 0.0038(6) 0.0039(6) 0.0048(6)
C7 0.0140(7) 0.0125(7) 0.0128(8) 0.0023(6) 0.0063(6) 0.0059(6)
C8 0.0103(7) 0.0129(7) 0.0091(7) 0.0032(6) 0.0042(6) 0.0050(6)
C9 0.0114(7) 0.0120(7) 0.0117(8) 0.0032(6) 0.0050(6) 0.0051(6)
C10 0.0149(7) 0.0156(8) 0.0151(9) 0.0065(7) 0.0070(7) 0.0060(6)
C11 0.0176(8) 0.0205(9) 0.0176(9) 0.0077(7) 0.0115(7) 0.0068(7)
C12 0.0172(8) 0.0188(8) 0.0181(9) 0.0029(7) 0.0108(7) 0.0086(7)
C13 0.0136(7) 0.0145(7) 0.0156(9) 0.0045(7) 0.0075(7) 0.0069(6)
C14 0.0164(8) 0.0128(7) 0.0128(8) 0.0049(6) 0.0070(7) 0.0076(6)
C15 0.0108(7) 0.0116(7) 0.0097(7) 0.0035(6) 0.0048(6) 0.0060(6)
C16 0.0107(7) 0.0125(7) 0.0101(8) 0.0038(6) 0.0051(6) 0.0061(6)
C17 0.0145(7) 0.0129(7) 0.0145(8) 0.0036(6) 0.0071(7) 0.0072(6)
C18 0.0210(8) 0.0160(8) 0.0165(9) 0.0078(7) 0.0089(7) 0.0115(7)
C19 0.0212(8) 0.0188(8) 0.0129(8) 0.0072(7) 0.0059(7) 0.0127(7)
C20 0.0145(7) 0.0163(8) 0.0114(8) 0.0041(7) 0.0037(6) 0.0083(6)
C21 0.0117(7) 0.0141(7) 0.0098(7) 0.0026(6) 0.0052(6) 0.0072(6)
C22 0.0244(9) 0.0235(9) 0.0195(10) 0.0106(8) 0.0111(8) 0.0137(8)
C23 0.0288(12) 0.0454(15) 0.0448(17) 0.0236(14) 0.0127(12) 0.0250(12)
C24 0.0200(9) 0.0181(8) 0.0201(10) 0.0049(7) 0.0131(8) 0.0078(7)
C25 0.0249(10) 0.0209(9) 0.0212(10) 0.0015(8) 0.0111(9) 0.0086(8)
C26 0.0138(8) 0.0209(9) 0.0172(9) 0.0059(7) 0.0080(7) 0.0086(7)
C27 0.0242(10) 0.0344(12) 0.0294(12) 0.0191(10) 0.0143(9) 0.0180(9)

loop_
_atom_type_symbol
_atom_type_description
_atom_type_scat_dispersion_real
_atom_type_scat_dispersion_imag
_atom_type_scat_source
C C 0.0033 0.0016 'International Tables Vol C Tables 4.2.6.8 and 6.1.1.4'
H H 0.0000 0.0000 'International Tables Vol C Tables 4.2.6.8 and 6.1.1.4'
N N 0.0061 0.0033 'International Tables Vol C Tables 4.2.6.8 and 6.1.1.4'
O O 0.0106 0.0060 'International Tables Vol C Tables 4.2.6.8 and 6.1.1.4'
Fe Fe 0.3463 0.8444 'International Tables Vol C Tables 4.2.6.8 and 6.1.1.4'

loop_
_geom_angle_atom_site_label_1
_geom_angle_atom_site_label_2
_geom_angle_atom_site_label_3
_geom_angle
_geom_angle_site_symmetry_1
_geom_angle_site_symmetry_3
_geom_angle_publ_flag
O3 Fe1 O5 127.85(5) . . ?
O3 Fe1 O1 112.79(6) . . ?
O5 Fe1 O1 111.49(6) . . ?
O3 Fe1 O6 99.60(5) . 2_667 ?
O5 Fe1 O6 93.04(5) . 2_667 ?
O1 Fe1 O6 106.38(6) . 2_667 ?
O3 Fe1 N1 83.64(5) . . ?
O5 Fe1 N1 77.26(5) . . ?
O1 Fe1 N1 81.18(5) . . ?
O6 Fe1 N1 169.53(5) 2_667 . ?
C21 O5 Fe1 121.89(12) . . ?
C21 O6 Fe1 119.76(11) . 2_667 ?
C14 O3 Fe1 126.22(11) . . ?
C7 O1 Fe1 130.46(12) . . ?
C8 N1 C1 115.56(13) . . ?
C8 N1 C15 113.95(13) . . ?
C1 N1 C15 113.04(14) . . ?
C8 N1 Fe1 98.47(10) . . ?
C1 N1 Fe1 103.22(10) . . ?
C15 N1 Fe1 110.95(10) . . ?
C24 N2 C26 113.60(15) . . ?
C24 N2 C22 113.64(15) . . ?
C26 N2 C22 109.74(14) . . ?
C24 N2 H2N 106.5(18) . . ?
C26 N2 H2N 106.1(17) . . ?
C22 N2 H2N 106.6(18) . . ?
C6 C1 C2 119.76(16) . . ?
C6 C1 N1 120.92(15) . . ?
C2 C1 N1 119.26(15) . . ?
C3 C2 C1 118.65(16) . . ?
C3 C2 C7 118.00(15) . . ?
C1 C2 C7 123.35(16) . . ?
C4 C3 C2 121.59(17) . . ?
C4 C3 H3 119.2(16) . . ?
C2 C3 H3 119.2(16) . . ?
C5 C4 C3 118.99(18) . . ?
C5 C4 H4 122.2(15) . . ?
C3 C4 H4 118.7(15) . . ?
C4 C5 C6 120.78(17) . . ?
C4 C5 H5 122.7(17) . . ?
C6 C5 H5 116.6(17) . . ?
C5 C6 C1 120.18(17) . . ?
C5 C6 H6 120.6(17) . . ?
C1 C6 H6 119.2(17) . . ?
O2 C7 O1 123.04(16) . . ?
O2 C7 C2 117.87(16) . . ?
O1 C7 C2 119.02(15) . . ?
C13 C8 C9 119.35(15) . . ?
C13 C8 N1 120.12(15) . . ?
C9 C8 N1 120.53(14) . . ?
C10 C9 C8 118.13(16) . . ?
C10 C9 C14 116.33(15) . . ?
C8 C9 C14 125.54(15) . . ?
C11 C10 C9 122.43(17) . . ?
C11 C10 H10 119.9(17) . . ?
C9 C10 H10 117.7(17) . . ?
C12 C11 C10 118.78(17) . . ?
C12 C11 H11 122.4(16) . . ?
C10 C11 H11 118.8(16) . . ?
C11 C12 C13 120.30(17) . . ?
C11 C12 H12 119.8(16) . . ?
C13 C12 H12 119.8(16) . . ?
C12 C13 C8 120.93(17) . . ?
C12 C13 H13 118.0(16) . . ?
C8 C13 H13 121.1(16) . . ?
O4 C14 O3 123.98(17) . . ?
O4 C14 C9 118.60(16) . . ?
O3 C14 C9 117.39(15) . . ?
C20 C15 C16 119.04(16) . . ?
C20 C15 N1 118.25(15) . . ?
C16 C15 N1 122.67(15) . . ?
C17 C16 C15 118.46(16) . . ?
C17 C16 C21 116.58(15) . . ?
C15 C16 C21 124.94(15) . . ?
C18 C17 C16 121.92(17) . . ?
C18 C17 H17 122.9(14) . . ?
C16 C17 H17 115.1(14) . . ?
C17 C18 C19 119.31(17) . . ?
C17 C18 H18 120.8(17) . . ?
C19 C18 H18 119.9(17) . . ?
C18 C19 C20 119.75(17) . . ?
C18 C19 H19 121.7(17) . . ?
C20 C19 H19 118.5(17) . . ?
C19 C20 C15 121.50(17) . . ?
C19 C20 H20 118.5(15) . . ?
C15 C20 H20 119.9(15) . . ?
O6 C21 O5 122.94(16) . . ?
O6 C21 C16 116.94(15) . . ?
O5 C21 C16 120.11(15) . . ?
N2 C22 C23 112.89(18) . . ?
N2 C22 H22A 105.2(17) . . ?
C23 C22 H22A 110.9(17) . . ?
N2 C22 H22B 107.9(17) . . ?
C23 C22 H22B 113.3(16) . . ?
H22A C22 H22B 106(2) . . ?
C22 C23 H23A 110(2) . . ?
C22 C23 H23B 111(2) . . ?
H23A C23 H23B 107(3) . . ?
C22 C23 H23C 110(3) . . ?
H23A C23 H23C 108(3) . . ?
H23B C23 H23C 111(3) . . ?
N2 C24 C25 113.91(16) . . ?
N2 C24 H24A 104.3(17) . . ?
C25 C24 H24A 112.2(16) . . ?
N2 C24 H24B 102.9(16) . . ?
C25 C24 H24B 112.6(16) . . ?
H24A C24 H24B 110(2) . . ?
C24 C25 H25A 112.1(17) . . ?
C24 C25 H25B 113.5(19) . . ?
H25A C25 H25B 104(3) . . ?
C24 C25 H25C 115(2) . . ?
H25A C25 H25C 100(3) . . ?
H25B C25 H25C 111(3) . . ?
N2 C26 C27 112.93(16) . . ?
N2 C26 H26A 105.9(14) . . ?
C27 C26 H26A 109.3(14) . . ?
N2 C26 H26B 107.6(17) . . ?
C27 C26 H26B 112.5(17) . . ?
H26A C26 H26B 108(2) . . ?
C26 C27 H27A 104.9(18) . . ?
C26 C27 H27B 109(2) . . ?
H27A C27 H27B 110(3) . . ?
C26 C27 H27C 114(2) . . ?
H27A C27 H27C 111(3) . . ?
H27B C27 H27C 107(3) . . ?
N3 C28 C29 172.4(6) . . ?
C30 N4 N4 149.0(11) . 2_455 ?
N4 C30 C31 175.2(8) . . ?
C30 C31 H31A 109.5 . . ?
C30 C31 H31B 109.5 . . ?
H31A C31 H31B 109.5 . . ?
C30 C31 H31C 109.5 . . ?
H31A C31 H31C 109.5 . . ?
H31B C31 H31C 109.5 . . ?

loop_
_geom_bond_atom_site_label_1
_geom_bond_atom_site_label_2
_geom_bond_distance
_geom_bond_site_symmetry_2
_geom_bond_publ_flag
Fe1 O3 1.9562(13) . ?
Fe1 O5 2.0032(13) . ?
Fe1 O1 2.0066(14) . ?
Fe1 O6 2.0732(14) 2_667 ?
Fe1 N1 2.4299(15) . ?
O5 C21 1.269(2) . ?
O6 C21 1.259(2) . ?
O6 Fe1 2.0732(13) 2_667 ?
O3 C14 1.297(2) . ?
O4 C14 1.229(2) . ?
O1 C7 1.271(2) . ?
O2 C7 1.255(2) . ?
N1 C8 1.454(2) . ?
N1 C1 1.456(2) . ?
N1 C15 1.460(2) . ?
N2 C24 1.507(3) . ?
N2 C26 1.508(2) . ?
N2 C22 1.511(3) . ?
N2 H2N 0.90(3) . ?
C1 C6 1.394(2) . ?
C1 C2 1.411(2) . ?
C2 C3 1.398(3) . ?
C2 C7 1.509(2) . ?
C3 C4 1.390(3) . ?
C3 H3 0.94(3) . ?
C4 C5 1.387(3) . ?
C4 H4 0.96(3) . ?
C5 C6 1.392(3) . ?
C5 H5 0.95(3) . ?
C6 H6 0.95(3) . ?
C8 C13 1.397(2) . ?
C8 C9 1.410(2) . ?
C9 C10 1.401(2) . ?
C9 C14 1.520(2) . ?
C10 C11 1.386(3) . ?
C10 H10 0.93(3) . ?
C11 C12 1.385(3) . ?
C11 H11 0.97(3) . ?
C12 C13 1.392(3) . ?
C12 H12 0.96(3) . ?
C13 H13 0.93(3) . ?
C15 C20 1.399(2) . ?
C15 C16 1.409(2) . ?
C16 C17 1.406(2) . ?
C16 C21 1.510(2) . ?
C17 C18 1.387(3) . ?
C17 H17 0.96(2) . ?
C18 C19 1.389(3) . ?
C18 H18 0.95(3) . ?
C19 C20 1.392(2) . ?
C19 H19 0.96(3) . ?
C20 H20 0.95(2) . ?
C22 C23 1.511(3) . ?
C22 H22A 0.89(3) . ?
C22 H22B 0.95(3) . ?
C23 H23A 1.01(4) . ?
C23 H23B 0.98(4) . ?
C23 H23C 0.97(5) . ?
C24 C25 1.509(3) . ?
C24 H24A 1.00(3) . ?
C24 H24B 0.96(3) . ?
C25 H25A 0.97(3) . ?
C25 H25B 0.91(3) . ?
C25 H25C 0.94(3) . ?
C26 C27 1.512(3) . ?
C26 H26A 0.97(3) . ?
C26 H26B 0.94(3) . ?
C27 H27A 0.94(3) . ?
C27 H27B 0.96(3) . ?
C27 H27C 0.91(4) . ?
N3 C28 1.129(8) . ?
C28 C29 1.509(8) . ?
C29 H29A 0.9800 . ?
C29 H29B 0.9800 . ?
C29 H29C 0.9800 . ?
N4 C30 1.109(10) . ?
N4 N4 1.496(17) 2_455 ?
C30 C31 1.450(9) . ?
C31 H31A 0.9800 . ?
C31 H31B 0.9800 . ?
C31 H31C 0.9800 . ?
